data_4500695
loop_
_publ_author_name
'Niu, Jingyang'
'Zhang, Shaowei'
'Chen, Huanni'
'Zhao, Junwei'
'Ma, Pengtao'
'Wang, Jingping'

_publ_section_title
;
 1-D, 2-D, and 3-D Organic--Inorganic Hybrids Assembled from Keggin-type
 Polyoxometalates and 3d-4f Heterometals
;
_journal_issue 9
_journal_name_full 'Crystal Growth &amp; Design'
_journal_page_first 3769
_journal_paper_doi 10.1021/cg2001249
_journal_volume 11
_journal_year 2011
_chemical_formula_sum 'C36 H102 Cu5 Er N20 O88.5 P2 W22'
_chemical_formula_weight 6822.69
_chemical_name_systematic
;

 ?

;
_space_group_IT_number 2
_symmetry_cell_setting triclinic
_symmetry_space_group_name_Hall '-P 1'
_symmetry_space_group_name_H-M 'P -1'
_atom_sites_solution_hydrogens geom
_atom_sites_solution_primary direct
_atom_sites_solution_secondary difmap
_audit_creation_method SHELXL-97
_cell_angle_alpha 105.130(2)
_cell_angle_beta 104.1910(10)
_cell_angle_gamma 99.847(2)
_cell_formula_units_Z 2
_cell_length_a 13.7089(13)
_cell_length_b 19.2704(18)
_cell_length_c 25.333(2)
_cell_measurement_reflns_used 9951
_cell_measurement_temperature 296(2)
_cell_measurement_theta_max 28.22
_cell_measurement_theta_min 2.35
_cell_volume 6062.6(9)
_computing_cell_refinement 'Bruker SMART'
_computing_data_collection 'Bruker SMART'
_computing_data_reduction 'Bruker SAINT'
_computing_molecular_graphics 'Bruker SHELXTL'
_computing_publication_material 'Bruker SHELXTL'
_computing_structure_refinement 'SHELXL-97 (Sheldrick, 1997)'
_computing_structure_solution 'SHELXS-97 (Sheldrick, 1990)'
_diffrn_ambient_temperature 296(2)
_diffrn_measured_fraction_theta_full 0.994
_diffrn_measured_fraction_theta_max 0.994
_diffrn_measurement_device_type 'CCD area detector'
_diffrn_measurement_method 'phi and omega scans'
_diffrn_radiation_monochromator graphite
_diffrn_radiation_source 'fine-focus sealed tube'
_diffrn_radiation_type MoK\a
_diffrn_radiation_wavelength 0.71073
_diffrn_reflns_av_R_equivalents 0.0298
_diffrn_reflns_av_sigmaI/netI 0.0614
_diffrn_reflns_limit_h_max 16
_diffrn_reflns_limit_h_min -16
_diffrn_reflns_limit_k_max 17
_diffrn_reflns_limit_k_min -22
_diffrn_reflns_limit_l_max 30
_diffrn_reflns_limit_l_min -29
_diffrn_reflns_number 31396
_diffrn_reflns_theta_full 25.00
_diffrn_reflns_theta_max 25.00
_diffrn_reflns_theta_min 1.75
_exptl_absorpt_coefficient_mu 22.445
_exptl_absorpt_correction_T_max 0.1584
_exptl_absorpt_correction_T_min 0.0748
_exptl_absorpt_correction_type multi-scan
_exptl_absorpt_process_details SADABS
_exptl_crystal_colour purple
_exptl_crystal_density_diffrn 3.737
_exptl_crystal_density_method 'not measured'
_exptl_crystal_description Block
_exptl_crystal_F_000 6072
_exptl_crystal_size_max 0.24
_exptl_crystal_size_mid 0.18
_exptl_crystal_size_min 0.13
_refine_diff_density_max 2.148
_refine_diff_density_min -2.623
_refine_diff_density_rms 0.344
_refine_ls_extinction_method none
_refine_ls_goodness_of_fit_ref 1.008
_refine_ls_hydrogen_treatment constr
_refine_ls_matrix_type full
_refine_ls_number_parameters 1588
_refine_ls_number_reflns 21249
_refine_ls_number_restraints 0
_refine_ls_restrained_S_all 1.008
_refine_ls_R_factor_all 0.0526
_refine_ls_R_factor_gt 0.0381
_refine_ls_shift/su_max 0.001
_refine_ls_shift/su_mean 0.000
_refine_ls_structure_factor_coef Fsqd
_refine_ls_weighting_details 'calc w=1/[\s^2^(Fo^2^)+(0.0401P)^2^+0.0000P] where P=(Fo^2^+2Fc^2^)/3'
_refine_ls_weighting_scheme calc
_refine_ls_wR_factor_gt 0.0847
_refine_ls_wR_factor_ref 0.0894
_reflns_number_gt 17139
_reflns_number_total 21249
_reflns_threshold_expression >2sigma(I)
_cod_data_source_file cg2001249_si_001.cif
_cod_data_source_block 5
_cod_depositor_comments
;
The following automatic conversions were performed:

'_symmetry_cell_setting' value 'Triclinic' changed to 'triclinic'
according to /home/saulius/struct/CIF-dictionaries/cif_core.dic
dictionary named 'cif_core.dic' version 2.4.1 from
2010-06-29.

'_exptl_absorpt_correction_type' value 'Multi-scan'
changed to 'multi-scan' according to
/home/saulius/struct/CIF-dictionaries/cif_core.dic dictionary named
'cif_core.dic' version 2.4.1 from 2010-06-29.

Automatic conversion script
Id: cif_fix_values 1715 2011-07-08 13:25:40Z adriana 
;
_cod_original_cell_volume 6062.6(10)
_cod_original_sg_symbol_H-M P-1
_cod_original_formula_sum 'C36 H102 Cu5 Er N20 O88.50 P2 W22'
_cod_database_code 4500695

loop_
_symmetry_equiv_pos_as_xyz
'x, y, z'
'-x, -y, -z'

loop_
_atom_site_label
_atom_site_type_symbol
_atom_site_fract_x
_atom_site_fract_y
_atom_site_fract_z
_atom_site_U_iso_or_equiv
_atom_site_adp_type
_atom_site_occupancy
_atom_site_symmetry_multiplicity
_atom_site_calc_flag
_atom_site_refinement_flags
Er1 Er 0.20340(3) -0.20670(2) 0.213823(17) 0.01519(10) Uani 1 1 d .
W1 W 0.48197(3) 0.18611(2) 0.200897(16) 0.01661(9) Uani 1 1 d .
W2 W 0.21470(3) 0.13226(2) 0.157438(16) 0.01631(9) Uani 1 1 d .
W3 W 0.34747(3) 0.04593(2) 0.074024(15) 0.01567(9) Uani 1 1 d .
W4 W 0.08524(3) -0.05245(2) 0.167058(15) 0.01508(9) Uani 1 1 d .
W5 W 0.21093(3) -0.13805(2) 0.082672(15) 0.01443(9) Uani 1 1 d .
W6 W 0.50128(3) -0.07668(2) 0.123527(15) 0.01580(9) Uani 1 1 d .
W7 W 0.50392(3) -0.10810(2) 0.252174(16) 0.01647(9) Uani 1 1 d .
W8 W 0.63736(3) 0.06093(2) 0.249649(16) 0.01714(9) Uani 1 1 d .
W9 W 0.36100(3) -0.01695(2) 0.340146(15) 0.01632(9) Uani 1 1 d .
W10 W 0.23184(3) 0.10808(2) 0.298566(16) 0.01769(9) Uani 1 1 d .
W11 W 0.49641(3) 0.15615(2) 0.341949(16) 0.01756(9) Uani 1 1 d .
W12 W 0.07215(3) -0.56244(2) 0.317348(16) 0.01906(9) Uani 1 1 d .
W13 W 0.13912(3) -0.58380(2) 0.193142(16) 0.01657(9) Uani 1 1 d .
W14 W 0.20734(3) -0.41450(2) 0.148885(15) 0.01431(9) Uani 1 1 d .
W15 W -0.09621(3) -0.55008(2) 0.196691(16) 0.01711(9) Uani 1 1 d .
W16 W -0.02677(3) -0.38363(2) 0.148686(15) 0.01472(9) Uani 1 1 d .
W17 W -0.11342(3) -0.36668(2) 0.280232(16) 0.01799(9) Uani 1 1 d .
W18 W 0.11114(3) -0.22705(2) 0.349540(15) 0.01723(9) Uani 1 1 d .
W19 W 0.05152(3) -0.37700(2) 0.400644(16) 0.02013(10) Uani 1 1 d .
W20 W 0.36265(3) -0.26227(2) 0.348341(15) 0.01552(9) Uani 1 1 d .
W21 W 0.38138(3) -0.43757(2) 0.279228(15) 0.01578(9) Uani 1 1 d .
W22 W 0.31001(3) -0.41105(2) 0.401426(16) 0.01895(10) Uani 1 1 d .
P1 P 0.35577(16) 0.01170(13) 0.20597(9) 0.0121(5) Uani 1 1 d .
P2 P 0.13048(16) -0.40410(13) 0.27197(9) 0.0123(6) Uani 1 1 d .
Cu1 Cu 0.0000 0.5000 0.0000 0.0261(4) Uani 1 2 d S
Cu2 Cu 0.81733(10) 0.82475(8) 0.13010(6) 0.0373(4) Uani 1 1 d .
Cu3 Cu 0.18816(9) 0.83653(8) 0.86555(5) 0.0281(3) Uani 1 1 d .
Cu4 Cu 0.04747(9) -0.74515(8) 0.48420(5) 0.0287(3) Uani 1 1 d .
Cu5 Cu 0.5000 0.0000 0.5000 0.0253(4) Uani 1 2 d S
Cu6 Cu 0.46823(9) -0.39768(8) 0.74496(5) 0.0293(3) Uani 1 1 d .
O1 O 0.5614(5) 0.2717(4) 0.2106(3) 0.0225(17) Uani 1 1 d .
O2 O 0.1281(5) 0.1833(4) 0.1413(3) 0.0287(18) Uani 1 1 d .
O3 O 0.3427(5) 0.0432(4) 0.0056(3) 0.0235(17) Uani 1 1 d .
O4 O -0.0456(5) -0.0552(4) 0.1510(3) 0.0237(17) Uani 1 1 d .
O5 O 0.1636(5) -0.1936(4) 0.0111(3) 0.0275(19) Uani 1 1 d .
O6 O 0.5494(5) -0.1226(4) 0.0720(3) 0.0236(17) Uani 1 1 d .
O7 O 0.5641(5) -0.1678(4) 0.2790(3) 0.0267(18) Uani 1 1 d .
O8 O 0.7681(5) 0.1015(4) 0.2726(3) 0.0272(19) Uani 1 1 d .
O9 O 0.3742(5) -0.0381(4) 0.4022(3) 0.0264(18) Uani 1 1 d .
O10 O 0.1488(5) 0.1497(4) 0.3289(3) 0.0259(18) Uani 1 1 d .
O11 O 0.5771(5) 0.2298(4) 0.3983(3) 0.032(2) Uani 1 1 d .
O12 O 0.0902(5) -0.1300(4) 0.1916(3) 0.0202(16) Uani 1 1 d .
O13 O 0.3610(4) -0.1302(3) 0.0984(2) 0.0151(15) Uani 1 1 d .
O14 O 0.5319(4) -0.1294(3) 0.1771(2) 0.0124(14) Uani 1 1 d .
O15 O 0.1942(4) -0.2026(4) 0.1196(2) 0.0181(16) Uani 1 1 d .
O16 O 0.6250(4) -0.0002(3) 0.1729(2) 0.0164(15) Uani 1 1 d .
O17 O 0.4706(5) 0.0849(4) 0.3766(3) 0.0228(18) Uani 1 1 d .
O18 O 0.4570(4) -0.0018(4) 0.0943(3) 0.0184(16) Uani 1 1 d .
O19 O 0.6313(4) -0.0225(4) 0.2729(3) 0.0210(17) Uani 1 1 d .
O20 O 0.4792(4) 0.1924(4) 0.2762(3) 0.0182(16) Uani 1 1 d .
O21 O 0.3484(4) 0.2080(3) 0.1841(3) 0.0184(16) Uani 1 1 d .
O22 O 0.3737(5) -0.1615(4) 0.2179(3) 0.0214(17) Uani 1 1 d .
O23 O 0.3615(5) 0.1745(4) 0.3423(3) 0.0205(17) Uani 1 1 d .
O24 O 0.2319(5) 0.1482(4) 0.2383(3) 0.0209(17) Uani 1 1 d .
O25 O 0.5812(4) 0.1274(4) 0.2118(3) 0.0193(16) Uani 1 1 d .
O26 O 0.4522(4) 0.1386(3) 0.1199(3) 0.0173(16) Uani 1 1 d .
O27 O 0.2660(4) 0.0478(4) 0.3466(2) 0.0166(16) Uani 1 1 d .
O28 O 0.2539(4) -0.0407(4) 0.0642(3) 0.0188(16) Uani 1 1 d .
O29 O 0.1301(4) 0.0408(4) 0.1435(2) 0.0185(16) Uani 1 1 d .
O30 O 0.1396(4) 0.0212(4) 0.2412(2) 0.0181(16) Uani 1 1 d .
O31 O 0.2694(5) -0.0935(4) 0.2874(2) 0.0202(17) Uani 1 1 d .
O32 O 0.0892(4) -0.1045(4) 0.0911(2) 0.0186(16) Uani 1 1 d .
O33 O 0.2458(5) 0.1023(4) 0.0863(3) 0.0222(17) Uani 1 1 d .
O34 O 0.5913(4) 0.1088(4) 0.3117(3) 0.0213(17) Uani 1 1 d .
O35 O 0.4731(5) -0.0477(4) 0.3152(2) 0.0180(16) Uani 1 1 d .
O36 O 0.3556(4) 0.0712(3) 0.1754(2) 0.0143(15) Uani 1 1 d .
O37 O 0.2595(4) -0.0513(4) 0.1744(2) 0.0157(16) Uani 1 1 d .
O38 O 0.4566(4) -0.0151(3) 0.2074(2) 0.0134(15) Uani 1 1 d .
O39 O 0.3587(4) 0.0480(4) 0.2684(2) 0.0169(16) Uani 1 1 d .
O40 O 0.0555(5) -0.6253(4) 0.3536(3) 0.035(2) Uani 1 1 d .
O41 O 0.1664(5) -0.6594(4) 0.1524(3) 0.0280(19) Uani 1 1 d .
O42 O 0.2539(5) -0.4463(4) 0.0922(3) 0.0262(18) Uani 1 1 d .
O43 O -0.2181(5) -0.6069(4) 0.1580(3) 0.0276(19) Uani 1 1 d .
O44 O -0.1326(4) -0.3962(4) 0.0911(3) 0.0207(17) Uani 1 1 d .
O45 O -0.2431(5) -0.3642(4) 0.2669(3) 0.0293(19) Uani 1 1 d .
O46 O 0.1187(5) -0.1385(4) 0.3892(3) 0.0278(19) Uani 1 1 d .
O47 O 0.0256(5) -0.3813(4) 0.4627(3) 0.0256(18) Uani 1 1 d .
O48 O 0.4630(5) -0.1874(4) 0.3868(3) 0.0235(18) Uani 1 1 d .
O49 O 0.4888(5) -0.4648(4) 0.2667(3) 0.0272(18) Uani 1 1 d .
O50 O 0.3733(5) -0.4243(4) 0.4628(3) 0.0279(18) Uani 1 1 d .
O51 O 0.3207(4) -0.4129(4) 0.2109(2) 0.0183(16) Uani 1 1 d .
O52 O 0.2416(4) -0.3171(3) 0.1637(2) 0.0136(15) Uani 1 1 d .
O53 O 0.1488(5) -0.5172(4) 0.1531(3) 0.0219(17) Uani 1 1 d .
O54 O 0.0303(5) -0.4798(4) 0.3583(3) 0.0257(18) Uani 1 1 d .
O55 O -0.0698(4) -0.4883(4) 0.1539(3) 0.0196(16) Uani 1 1 d .
O56 O 0.1204(4) -0.2197(4) 0.2834(3) 0.0207(17) Uani 1 1 d .
O57 O 0.3916(4) -0.4485(3) 0.3523(3) 0.0180(16) Uani 1 1 d .
O58 O 0.1966(5) -0.3785(4) 0.4195(3) 0.0249(18) Uani 1 1 d .
O59 O 0.0399(5) -0.2908(4) 0.1619(3) 0.0197(16) Uani 1 1 d .
O60 O 0.1222(4) -0.6152(4) 0.2586(3) 0.0204(17) Uani 1 1 d .
O61 O 0.4367(4) -0.3328(4) 0.3157(3) 0.0183(16) Uani 1 1 d .
O62 O -0.0113(5) -0.6104(4) 0.1654(3) 0.0243(18) Uani 1 1 d .
O63 O 0.2492(5) -0.2374(4) 0.3748(3) 0.0205(17) Uani 1 1 d .
O64 O 0.2768(5) -0.5277(4) 0.2438(2) 0.0206(17) Uani 1 1 d .
O65 O 0.3122(5) -0.2472(3) 0.2824(2) 0.0186(16) Uani 1 1 d .
O66 O 0.3800(4) -0.3165(4) 0.4097(2) 0.0184(16) Uani 1 1 d .
O67 O 0.0634(4) -0.4254(3) 0.1081(2) 0.0144(15) Uani 1 1 d .
O68 O 0.2083(5) -0.5057(4) 0.3586(3) 0.0211(17) Uani 1 1 d .
O69 O -0.0853(5) -0.3837(4) 0.3525(2) 0.0206(16) Uani 1 1 d .
O70 O -0.0625(4) -0.5903(4) 0.2606(3) 0.0224(17) Uani 1 1 d .
O71 O -0.0419(5) -0.2673(4) 0.3182(3) 0.0198(17) Uani 1 1 d .
O72 O 0.0866(5) -0.2779(4) 0.4107(3) 0.0237(17) Uani 1 1 d .
O73 O -0.0845(4) -0.3602(4) 0.2110(2) 0.0167(16) Uani 1 1 d .
O74 O -0.1287(5) -0.4723(4) 0.2469(3) 0.0219(17) Uani 1 1 d .
O75 O 0.0818(4) -0.4896(3) 0.2551(2) 0.0154(15) Uani 1 1 d .
O76 O 0.1207(4) -0.3833(4) 0.2174(2) 0.0161(16) Uani 1 1 d .
O77 O 0.0711(4) -0.3618(3) 0.3087(2) 0.0149(15) Uani 1 1 d .
O78 O 0.2439(4) -0.3868(4) 0.3081(2) 0.0168(15) Uani 1 1 d .
N1 N 0.0619(6) 0.4156(5) 0.0147(4) 0.028(2) Uani 1 1 d .
H1C H 0.1001 0.4034 -0.0089 0.034 Uiso 1 1 calc R
H1D H 0.1034 0.4297 0.0512 0.034 Uiso 1 1 calc R
N2 N -0.1233(7) 0.4441(5) 0.0154(3) 0.030(2) Uani 1 1 d .
H2C H -0.1327 0.4724 0.0473 0.036 Uiso 1 1 calc R
H2D H -0.1808 0.4356 -0.0141 0.036 Uiso 1 1 calc R
N3 N 0.8802(8) 0.7606(6) 0.0772(4) 0.047(3) Uani 1 1 d .
H3C H 0.9500 0.7746 0.0915 0.057 Uiso 1 1 calc R
H3D H 0.8591 0.7127 0.0749 0.057 Uiso 1 1 calc R
N4 N 0.7493(7) 0.8488(6) 0.0589(4) 0.043(3) Uani 1 1 d .
H4C H 0.6849 0.8535 0.0583 0.052 Uiso 1 1 calc R
H4D H 0.7867 0.8918 0.0585 0.052 Uiso 1 1 calc R
N5 N 0.7579(7) 0.8875(6) 0.1831(4) 0.050(3) Uani 1 1 d .
H5C H 0.7594 0.9313 0.1765 0.060 Uiso 1 1 calc R
H5D H 0.6914 0.8647 0.1772 0.060 Uiso 1 1 calc R
N6 N 0.8895(6) 0.8021(6) 0.2011(4) 0.041(3) Uani 1 1 d .
H6C H 0.8778 0.7526 0.1935 0.049 Uiso 1 1 calc R
H6D H 0.9585 0.8212 0.2108 0.049 Uiso 1 1 calc R
N7 N 0.2311(7) 0.7652(5) 0.9069(4) 0.032(2) Uani 1 1 d .
H7C H 0.2013 0.7668 0.9350 0.038 Uiso 1 1 calc R
H7D H 0.2097 0.7186 0.8822 0.038 Uiso 1 1 calc R
N8 N 0.3353(6) 0.9000(5) 0.9083(4) 0.031(2) Uani 1 1 d .
H8C H 0.3738 0.8989 0.8842 0.037 Uiso 1 1 calc R
H8D H 0.3345 0.9475 0.9241 0.037 Uiso 1 1 calc R
N9 N 0.1477(6) 0.9084(5) 0.8238(4) 0.031(2) Uani 1 1 d .
H9C H 0.1548 0.9525 0.8496 0.037 Uiso 1 1 calc R
H9D H 0.1906 0.9153 0.8028 0.037 Uiso 1 1 calc R
N10 N 0.0481(7) 0.7711(5) 0.8174(4) 0.040(3) Uani 1 1 d .
H10C H 0.0510 0.7234 0.8060 0.048 Uiso 1 1 calc R
H10D H 0.0021 0.7749 0.8373 0.048 Uiso 1 1 calc R
N11 N 0.1866(6) -0.6696(6) 0.5128(4) 0.033(3) Uani 1 1 d .
N12 N 0.1195(6) -0.7795(5) 0.5481(4) 0.034(2) Uani 1 1 d .
N13 N -0.0973(6) -0.8070(5) 0.4681(3) 0.031(2) Uani 1 1 d .
H13B H -0.1010 -0.8550 0.4510 0.037 Uiso 1 1 calc R
H13C H -0.1117 -0.8032 0.5014 0.037 Uiso 1 1 calc R
N14 N -0.0232(6) -0.7064(6) 0.4220(4) 0.038(3) Uani 1 1 d .
H14B H -0.0329 -0.6616 0.4380 0.045 Uiso 1 1 calc R
H14C H 0.0173 -0.7012 0.3994 0.045 Uiso 1 1 calc R
N15 N 0.4304(6) -0.0996(5) 0.5013(4) 0.031(2) Uani 1 1 d .
H15A H 0.4244 -0.1350 0.4686 0.037 Uiso 1 1 calc R
H15B H 0.4683 -0.1105 0.5310 0.037 Uiso 1 1 calc R
N16 N 0.3945(7) 0.0365(5) 0.5369(4) 0.036(3) Uani 1 1 d .
H16A H 0.4272 0.0745 0.5695 0.043 Uiso 1 1 calc R
H16B H 0.3505 0.0524 0.5129 0.043 Uiso 1 1 calc R
N17 N 0.5869(6) -0.3676(5) 0.8169(4) 0.033(2) Uani 1 1 d .
H17B H 0.6297 -0.3979 0.8133 0.040 Uiso 1 1 calc R
H17C H 0.6233 -0.3208 0.8243 0.040 Uiso 1 1 calc R
N18 N 0.3868(7) -0.4426(6) 0.7892(4) 0.039(3) Uani 1 1 d .
H18B H 0.3388 -0.4174 0.7953 0.047 Uiso 1 1 calc R
H18C H 0.3531 -0.4899 0.7683 0.047 Uiso 1 1 calc R
N19 N 0.3500(6) -0.4186(5) 0.6736(3) 0.027(2) Uani 1 1 d .
N20 N 0.5514(5) -0.3657(5) 0.6968(3) 0.022(2) Uani 1 1 d .
C1 C -0.0235(10) 0.3517(7) 0.0044(6) 0.057(4) Uani 1 1 d .
H1A H -0.0487 0.3242 -0.0363 0.069 Uiso 1 1 calc R
H1B H 0.0025 0.3191 0.0246 0.069 Uiso 1 1 calc R
C2 C -0.1096(10) 0.3732(7) 0.0230(7) 0.063(4) Uani 1 1 d .
H2A H -0.0970 0.3771 0.0631 0.076 Uiso 1 1 calc R
H2B H -0.1731 0.3348 0.0011 0.076 Uiso 1 1 calc R
C3 C 0.8470(11) 0.7689(9) 0.0190(6) 0.076(5) Uani 1 1 d .
H3A H 0.8983 0.8079 0.0160 0.091 Uiso 1 1 calc R
H3B H 0.8416 0.7229 -0.0099 0.091 Uiso 1 1 calc R
C4 C 0.7446(10) 0.7876(9) 0.0091(6) 0.066(5) Uani 1 1 d .
H4A H 0.7288 0.8022 -0.0253 0.079 Uiso 1 1 calc R
H4B H 0.6903 0.7447 0.0040 0.079 Uiso 1 1 calc R
C5 C 0.8198(11) 0.8998(9) 0.2425(6) 0.075(5) Uani 1 1 d .
H5A H 0.8808 0.9406 0.2535 0.090 Uiso 1 1 calc R
H5B H 0.7789 0.9133 0.2681 0.090 Uiso 1 1 calc R
C6 C 0.8520(11) 0.8332(9) 0.2483(5) 0.067(4) Uani 1 1 d .
H6A H 0.9066 0.8455 0.2843 0.080 Uiso 1 1 calc R
H6B H 0.7936 0.7970 0.2485 0.080 Uiso 1 1 calc R
C7 C 0.3784(8) 0.8688(7) 0.9531(4) 0.034(3) Uani 1 1 d .
H7A H 0.3556 0.8874 0.9862 0.041 Uiso 1 1 calc R
H7B H 0.4537 0.8844 0.9650 0.041 Uiso 1 1 calc R
C8 C 0.3437(9) 0.7855(7) 0.9314(5) 0.045(3) Uani 1 1 d .
H8A H 0.3754 0.7658 0.9024 0.054 Uiso 1 1 calc R
H8B H 0.3638 0.7654 0.9626 0.054 Uiso 1 1 calc R
C9 C 0.0383(8) 0.8803(7) 0.7854(5) 0.039(3) Uani 1 1 d .
H9A H -0.0090 0.8964 0.8060 0.047 Uiso 1 1 calc R
H9B H 0.0301 0.8990 0.7529 0.047 Uiso 1 1 calc R
C10 C 0.0163(11) 0.7980(8) 0.7655(6) 0.066(5) Uani 1 1 d .
H10A H 0.0549 0.7822 0.7391 0.079 Uiso 1 1 calc R
H10B H -0.0572 0.7768 0.7454 0.079 Uiso 1 1 calc R
C11 C 0.2157(9) -0.6133(7) 0.4924(6) 0.046(4) Uani 1 1 d .
H11A H 0.1676 -0.6051 0.4631 0.056 Uiso 1 1 calc R
C12 C 0.3151(9) -0.5685(8) 0.5144(6) 0.053(4) Uani 1 1 d .
H12A H 0.3340 -0.5312 0.4990 0.064 Uiso 1 1 calc R
C13 C 0.3835(9) -0.5774(8) 0.5565(6) 0.058(5) Uani 1 1 d .
H13A H 0.4507 -0.5470 0.5708 0.070 Uiso 1 1 calc R
C14 C 0.3552(10) -0.6324(8) 0.5800(7) 0.063(5) Uani 1 1 d .
H14A H 0.4021 -0.6381 0.6110 0.076 Uiso 1 1 calc R
C15 C 0.2579(7) -0.6775(7) 0.5566(5) 0.038(3) Uani 1 1 d .
C16 C 0.2196(8) -0.7448(7) 0.5739(4) 0.039(3) Uani 1 1 d .
C17 C 0.2857(10) -0.7677(9) 0.6130(5) 0.063(5) Uani 1 1 d .
H17A H 0.3550 -0.7418 0.6305 0.075 Uiso 1 1 calc R
C18 C 0.2458(11) -0.8290(10) 0.6248(6) 0.076(5) Uani 1 1 d .
H18A H 0.2880 -0.8461 0.6507 0.091 Uiso 1 1 calc R
C19 C 0.1398(10) -0.8673(8) 0.5978(5) 0.054(4) Uani 1 1 d .
H19A H 0.1108 -0.9097 0.6051 0.065 Uiso 1 1 calc R
C20 C 0.0815(9) -0.8387(8) 0.5600(5) 0.051(4) Uani 1 1 d .
H20A H 0.0115 -0.8627 0.5422 0.062 Uiso 1 1 calc R
C21 C -0.1747(8) -0.7821(8) 0.4305(5) 0.051(4) Uani 1 1 d .
H21A H -0.1935 -0.7404 0.4530 0.061 Uiso 1 1 calc R
H21B H -0.2371 -0.8220 0.4101 0.061 Uiso 1 1 calc R
C22 C -0.1237(9) -0.7586(8) 0.3874(5) 0.047(4) Uani 1 1 d .
H22A H -0.1139 -0.8015 0.3611 0.056 Uiso 1 1 calc R
H22B H -0.1672 -0.7348 0.3653 0.056 Uiso 1 1 calc R
C23 C 0.3256(8) -0.0964(7) 0.5072(5) 0.042(3) Uani 1 1 d .
H23A H 0.2779 -0.1004 0.4706 0.050 Uiso 1 1 calc R
H23B H 0.2983 -0.1371 0.5196 0.050 Uiso 1 1 calc R
C24 C 0.3367(10) -0.0255(8) 0.5497(5) 0.056(4) Uani 1 1 d .
H24A H 0.3730 -0.0260 0.5875 0.067 Uiso 1 1 calc R
H24B H 0.2684 -0.0184 0.5498 0.067 Uiso 1 1 calc R
C25 C 0.4529(11) -0.4410(9) 0.8440(6) 0.068(5) Uani 1 1 d .
H25A H 0.4779 -0.4857 0.8399 0.081 Uiso 1 1 calc R
H25B H 0.4147 -0.4379 0.8718 0.081 Uiso 1 1 calc R
C26 C 0.5436(12) -0.3727(10) 0.8637(5) 0.076(6) Uani 1 1 d .
H26A H 0.5201 -0.3284 0.8769 0.092 Uiso 1 1 calc R
H26B H 0.5974 -0.3752 0.8956 0.092 Uiso 1 1 calc R
C27 C 0.2466(8) -0.4409(7) 0.6641(5) 0.040(3) Uani 1 1 d .
H27A H 0.2245 -0.4547 0.6926 0.048 Uiso 1 1 calc R
C28 C 0.1740(8) -0.4446(7) 0.6172(5) 0.039(3) Uani 1 1 d .
H28A H 0.1041 -0.4620 0.6130 0.047 Uiso 1 1 calc R
C29 C 0.2037(8) -0.4218(7) 0.5737(6) 0.045(4) Uani 1 1 d .
H29A H 0.1542 -0.4239 0.5405 0.054 Uiso 1 1 calc R
C30 C 0.3079(7) -0.3964(6) 0.5820(5) 0.032(3) Uani 1 1 d .
H30A H 0.3307 -0.3795 0.5549 0.039 Uiso 1 1 calc R
C31 C 0.3777(7) -0.3966(6) 0.6312(4) 0.024(3) Uani 1 1 d .
C32 C 0.4930(7) -0.3737(6) 0.6417(4) 0.026(3) Uani 1 1 d .
C33 C 0.5379(8) -0.3595(7) 0.6021(5) 0.037(3) Uani 1 1 d .
H33A H 0.4965 -0.3662 0.5652 0.044 Uiso 1 1 calc R
C34 C 0.6464(7) -0.3348(6) 0.6167(4) 0.026(3) Uani 1 1 d .
H34A H 0.6780 -0.3250 0.5899 0.031 Uiso 1 1 calc R
C35 C 0.7030(8) -0.3258(7) 0.6704(5) 0.038(3) Uani 1 1 d .
H35A H 0.7749 -0.3083 0.6816 0.045 Uiso 1 1 calc R
C36 C 0.6539(7) -0.3427(6) 0.7100(5) 0.027(3) Uani 1 1 d .
H36A H 0.6949 -0.3375 0.7467 0.032 Uiso 1 1 calc R
O1W O 0.0933(7) -0.8396(6) 0.4255(4) 0.082(3) Uani 1 1 d .
O2W O 0.1066(8) 0.8994(7) 0.9370(4) 0.087(4) Uani 1 1 d .
O9W O 0.5705(11) -0.3393(9) 0.2010(6) 0.125(5) Uani 1 1 d .
O3W O 0.4382(5) -0.2888(4) 0.2252(3) 0.0225(17) Uani 1 1 d .
O4W O 0.2852(8) 0.1226(6) 0.4634(4) 0.073(3) Uani 1 1 d .
O5W O 0.5496(8) -0.2426(7) 0.5129(4) 0.087(4) Uani 1 1 d .
O6W O 0.2205(9) 0.7349(7) 0.7688(6) 0.104(5) Uani 1 1 d .
O7W O 0.0800(12) 1.0431(8) 0.9751(6) 0.129(6) Uani 1 1 d .
O8W O -0.1238(11) -0.9555(8) 0.3814(5) 0.116(5) Uani 1 1 d .
O10W O 0.0486(12) -0.0199(10) 0.3503(10) 0.076(6) Uani 0.50 1 d P
O11W O 0.3927(12) -0.2774(9) 0.1126(8) 0.062(6) Uani 0.50 1 d P
O12W O 0.6452(18) 0.7173(13) 0.1116(9) 0.096(9) Uani 0.50 1 d P

loop_
_atom_site_aniso_label
_atom_site_aniso_U_11
_atom_site_aniso_U_22
_atom_site_aniso_U_33
_atom_site_aniso_U_23
_atom_site_aniso_U_13
_atom_site_aniso_U_12
Er1 0.01652(18) 0.0123(2) 0.01686(19) 0.00626(17) 0.00451(15) 0.00230(17)
W1 0.01661(17) 0.0108(2) 0.02280(18) 0.00687(16) 0.00672(14) 0.00109(15)
W2 0.01602(16) 0.0123(2) 0.02449(18) 0.01024(16) 0.00772(14) 0.00439(15)
W3 0.01749(17) 0.0138(2) 0.01796(17) 0.00877(15) 0.00628(14) 0.00262(15)
W4 0.01311(16) 0.01222(19) 0.02105(18) 0.00776(15) 0.00540(14) 0.00195(15)
W5 0.01584(16) 0.01117(19) 0.01535(17) 0.00508(15) 0.00422(13) 0.00040(15)
W6 0.01513(16) 0.0163(2) 0.01826(17) 0.00677(16) 0.00671(14) 0.00554(15)
W7 0.01595(16) 0.0149(2) 0.02004(18) 0.00853(16) 0.00466(14) 0.00436(15)
W8 0.01306(16) 0.0151(2) 0.02195(18) 0.00533(16) 0.00460(14) 0.00218(15)
W9 0.01962(17) 0.0138(2) 0.01440(17) 0.00518(15) 0.00396(14) 0.00208(16)
W10 0.01839(17) 0.0165(2) 0.01985(18) 0.00565(16) 0.00829(14) 0.00510(16)
W11 0.01918(17) 0.0131(2) 0.01730(17) 0.00273(16) 0.00439(14) 0.00087(16)
W12 0.02289(18) 0.0146(2) 0.02215(18) 0.01078(16) 0.00761(15) 0.00208(16)
W13 0.01978(17) 0.00889(19) 0.02173(18) 0.00596(15) 0.00669(14) 0.00313(15)
W14 0.01772(16) 0.01118(19) 0.01465(16) 0.00479(15) 0.00576(13) 0.00296(15)
W15 0.01631(17) 0.0115(2) 0.02231(18) 0.00631(16) 0.00516(14) 0.00006(15)
W16 0.01620(16) 0.0116(2) 0.01566(17) 0.00522(15) 0.00318(14) 0.00273(15)
W17 0.01603(16) 0.0175(2) 0.02120(18) 0.00521(16) 0.00784(14) 0.00436(15)
W18 0.02022(17) 0.0140(2) 0.01772(17) 0.00397(16) 0.00761(14) 0.00403(16)
W19 0.02395(18) 0.0214(2) 0.01786(17) 0.00776(16) 0.01049(15) 0.00450(17)
W20 0.01734(17) 0.0120(2) 0.01583(17) 0.00467(15) 0.00373(14) 0.00175(15)
W21 0.01502(16) 0.0136(2) 0.01920(17) 0.00613(15) 0.00459(14) 0.00417(15)
W22 0.02025(18) 0.0200(2) 0.01755(17) 0.01035(16) 0.00385(14) 0.00329(16)
P1 0.0123(10) 0.0089(12) 0.0142(10) 0.0038(9) 0.0035(8) 0.0013(9)
P2 0.0125(10) 0.0082(12) 0.0138(10) 0.0028(9) 0.0020(8) 0.0004(9)
Cu1 0.0334(9) 0.0159(9) 0.0286(9) 0.0123(8) 0.0061(7) 0.0020(8)
Cu2 0.0328(6) 0.0359(8) 0.0484(8) 0.0174(7) 0.0112(6) 0.0172(6)
Cu3 0.0236(6) 0.0288(8) 0.0306(6) 0.0148(6) 0.0056(5) -0.0011(6)
Cu4 0.0231(6) 0.0389(8) 0.0260(6) 0.0150(6) 0.0074(5) 0.0051(6)
Cu5 0.0273(8) 0.0221(10) 0.0259(8) 0.0083(8) 0.0095(7) 0.0017(8)
Cu6 0.0308(6) 0.0303(8) 0.0311(6) 0.0139(6) 0.0130(5) 0.0070(6)
O1 0.028(3) 0.016(4) 0.026(3) 0.009(3) 0.012(3) 0.004(3)
O2 0.026(3) 0.026(4) 0.044(4) 0.023(3) 0.011(3) 0.012(3)
O3 0.022(3) 0.029(4) 0.030(3) 0.018(3) 0.013(3) 0.011(3)
O4 0.019(3) 0.017(4) 0.036(4) 0.009(3) 0.010(3) 0.005(3)
O5 0.025(3) 0.034(4) 0.023(3) 0.007(3) 0.008(3) 0.006(3)
O6 0.023(3) 0.028(4) 0.031(3) 0.016(3) 0.015(3) 0.014(3)
O7 0.026(3) 0.026(4) 0.038(4) 0.017(3) 0.016(3) 0.015(3)
O8 0.020(3) 0.027(4) 0.029(3) 0.005(3) 0.008(3) -0.001(3)
O9 0.029(3) 0.030(4) 0.027(3) 0.018(3) 0.008(3) 0.011(3)
O10 0.029(3) 0.029(4) 0.025(3) 0.009(3) 0.014(3) 0.010(3)
O11 0.036(4) 0.025(4) 0.035(4) 0.008(3) 0.012(3) 0.007(3)
O12 0.030(3) 0.009(3) 0.023(3) 0.008(3) 0.008(3) 0.006(3)
O13 0.009(3) 0.015(3) 0.018(3) 0.007(3) 0.002(2) -0.004(3)
O14 0.011(3) 0.011(3) 0.018(3) 0.006(3) 0.007(2) 0.003(2)
O15 0.019(3) 0.021(4) 0.023(3) 0.011(3) 0.015(2) 0.009(3)
O16 0.020(3) 0.011(3) 0.024(3) 0.009(3) 0.009(2) 0.008(3)
O17 0.022(3) 0.019(4) 0.022(3) 0.001(3) 0.005(3) 0.004(3)
O18 0.012(3) 0.018(4) 0.028(3) 0.015(3) 0.005(2) 0.000(3)
O19 0.018(3) 0.025(4) 0.021(3) 0.011(3) 0.003(3) 0.008(3)
O20 0.015(3) 0.012(3) 0.025(3) 0.009(3) 0.004(3) -0.001(3)
O21 0.019(3) 0.013(3) 0.028(3) 0.013(3) 0.008(3) 0.006(3)
O22 0.024(3) 0.017(4) 0.027(3) 0.010(3) 0.010(3) 0.006(3)
O23 0.029(3) 0.012(4) 0.023(3) 0.002(3) 0.016(3) 0.005(3)
O24 0.024(3) 0.014(4) 0.025(3) 0.009(3) 0.007(3) 0.004(3)
O25 0.018(3) 0.014(4) 0.023(3) 0.004(3) 0.007(3) -0.002(3)
O26 0.009(3) 0.015(4) 0.029(3) 0.012(3) 0.008(2) -0.003(3)
O27 0.020(3) 0.016(4) 0.012(3) 0.004(3) 0.004(2) 0.001(3)
O28 0.014(3) 0.017(4) 0.023(3) 0.007(3) 0.003(3) 0.002(3)
O29 0.019(3) 0.018(4) 0.022(3) 0.014(3) 0.006(3) 0.003(3)
O30 0.018(3) 0.015(4) 0.018(3) 0.003(3) 0.002(2) 0.004(3)
O31 0.021(3) 0.017(4) 0.017(3) 0.001(3) 0.003(3) 0.002(3)
O32 0.015(3) 0.023(4) 0.016(3) 0.004(3) 0.005(2) 0.001(3)
O33 0.020(3) 0.025(4) 0.025(3) 0.011(3) 0.009(3) 0.007(3)
O34 0.018(3) 0.026(4) 0.020(3) 0.004(3) 0.012(2) 0.002(3)
O35 0.025(3) 0.016(4) 0.016(3) 0.010(3) 0.008(3) 0.005(3)
O36 0.018(3) 0.010(3) 0.018(3) 0.010(3) 0.005(2) 0.001(3)
O37 0.014(3) 0.016(3) 0.017(3) 0.006(3) 0.004(2) 0.006(3)
O38 0.013(3) 0.009(3) 0.016(3) 0.002(3) 0.004(2) 0.001(2)
O39 0.021(3) 0.020(4) 0.014(3) 0.006(3) 0.010(2) 0.009(3)
O40 0.042(4) 0.033(4) 0.039(4) 0.025(3) 0.016(3) 0.006(4)
O41 0.032(3) 0.010(4) 0.042(4) 0.005(3) 0.015(3) 0.007(3)
O42 0.029(3) 0.026(4) 0.023(3) 0.009(3) 0.006(3) 0.006(3)
O43 0.023(3) 0.023(4) 0.030(4) 0.003(3) 0.006(3) -0.001(3)
O44 0.015(3) 0.023(4) 0.020(3) 0.003(3) 0.003(3) 0.003(3)
O45 0.018(3) 0.028(4) 0.039(4) 0.006(3) 0.009(3) 0.005(3)
O46 0.026(3) 0.014(4) 0.039(4) 0.001(3) 0.014(3) 0.001(3)
O47 0.030(3) 0.026(4) 0.029(3) 0.018(3) 0.014(3) 0.004(3)
O48 0.022(3) 0.022(4) 0.020(3) 0.002(3) 0.002(3) 0.003(3)
O49 0.033(4) 0.025(4) 0.025(3) 0.010(3) 0.007(3) 0.013(3)
O50 0.035(4) 0.031(4) 0.029(3) 0.022(3) 0.011(3) 0.016(3)
O51 0.015(3) 0.020(4) 0.019(3) 0.005(3) 0.005(2) 0.005(3)
O52 0.012(3) 0.009(3) 0.020(3) 0.011(3) 0.000(2) 0.001(2)
O53 0.023(3) 0.021(4) 0.028(3) 0.012(3) 0.012(3) 0.010(3)
O54 0.017(3) 0.028(4) 0.033(4) 0.008(3) 0.013(3) 0.000(3)
O55 0.017(3) 0.016(4) 0.023(3) 0.006(3) 0.004(3) 0.001(3)
O56 0.014(3) 0.019(4) 0.022(3) 0.002(3) 0.002(3) -0.001(3)
O57 0.019(3) 0.016(3) 0.025(3) 0.016(3) 0.008(3) 0.003(3)
O58 0.026(3) 0.023(4) 0.019(3) 0.000(3) 0.005(3) 0.001(3)
O59 0.023(3) 0.019(4) 0.025(3) 0.014(3) 0.011(3) 0.008(3)
O60 0.018(3) 0.021(4) 0.022(3) 0.014(3) 0.001(3) 0.002(3)
O61 0.013(3) 0.013(3) 0.025(3) 0.005(3) 0.000(3) 0.004(3)
O62 0.017(3) 0.018(4) 0.028(3) -0.003(3) 0.007(3) -0.004(3)
O63 0.021(3) 0.020(4) 0.020(3) 0.007(3) 0.005(3) 0.005(3)
O64 0.020(3) 0.021(4) 0.015(3) 0.001(3) 0.003(3) 0.001(3)
O65 0.028(3) 0.010(3) 0.021(3) 0.008(3) 0.009(3) 0.006(3)
O66 0.020(3) 0.020(4) 0.021(3) 0.017(3) 0.004(2) 0.004(3)
O67 0.020(3) 0.016(3) 0.011(3) 0.010(3) 0.004(2) 0.007(3)
O68 0.020(3) 0.014(4) 0.032(3) 0.012(3) 0.007(3) 0.005(3)
O69 0.032(3) 0.020(4) 0.020(3) 0.013(3) 0.017(3) 0.007(3)
O70 0.016(3) 0.021(4) 0.030(3) 0.011(3) 0.008(3) -0.002(3)
O71 0.023(3) 0.009(3) 0.023(3) -0.002(3) 0.011(3) 0.001(3)
O72 0.027(3) 0.033(4) 0.020(3) 0.013(3) 0.010(3) 0.016(3)
O73 0.013(3) 0.015(4) 0.018(3) -0.001(3) 0.006(2) 0.000(3)
O74 0.021(3) 0.018(4) 0.021(3) 0.001(3) 0.003(3) 0.002(3)
O75 0.015(3) 0.015(3) 0.018(3) 0.007(3) 0.007(2) 0.001(3)
O76 0.007(3) 0.018(4) 0.015(3) 0.000(3) -0.002(2) -0.003(3)
O77 0.015(3) 0.007(3) 0.021(3) 0.006(3) 0.002(2) 0.000(3)
O78 0.021(3) 0.017(3) 0.019(3) 0.012(3) 0.007(2) 0.008(3)
N1 0.030(4) 0.018(5) 0.034(5) 0.008(4) 0.009(4) 0.001(4)
N2 0.045(5) 0.022(5) 0.017(4) 0.004(4) 0.008(4) 0.001(4)
N3 0.065(6) 0.039(6) 0.045(6) 0.012(5) 0.020(5) 0.027(5)
N4 0.041(5) 0.056(7) 0.051(5) 0.034(5) 0.016(4) 0.027(5)
N5 0.045(5) 0.068(7) 0.076(6) 0.056(5) 0.036(5) 0.038(5)
N6 0.023(4) 0.041(6) 0.065(6) 0.023(5) 0.012(4) 0.016(4)
N7 0.044(5) 0.010(5) 0.033(5) -0.001(4) 0.014(4) -0.004(4)
N8 0.022(4) 0.030(5) 0.034(5) 0.007(4) 0.009(4) -0.004(4)
N9 0.025(4) 0.039(6) 0.036(4) 0.023(4) 0.011(4) 0.009(4)
N10 0.032(5) 0.020(5) 0.064(6) 0.011(5) 0.013(5) 0.000(4)
N11 0.016(4) 0.044(6) 0.039(5) 0.014(5) 0.011(4) 0.002(4)
N12 0.033(4) 0.039(6) 0.042(5) 0.025(4) 0.020(4) 0.010(4)
N13 0.032(4) 0.031(6) 0.025(4) 0.008(4) 0.009(4) -0.004(4)
N14 0.029(5) 0.039(6) 0.039(5) 0.015(5) 0.007(4) -0.002(4)
N15 0.034(5) 0.020(5) 0.025(4) 0.002(4) -0.001(4) -0.006(4)
N16 0.035(5) 0.023(6) 0.036(5) -0.005(4) 0.007(4) -0.003(4)
N17 0.031(4) 0.023(5) 0.053(5) 0.018(4) 0.016(4) 0.010(4)
N18 0.039(5) 0.039(6) 0.031(5) 0.001(5) 0.011(4) 0.003(5)
N19 0.032(4) 0.023(5) 0.026(4) 0.005(4) 0.015(4) 0.000(4)
N20 0.018(4) 0.024(5) 0.034(4) 0.015(4) 0.018(3) 0.008(3)
C1 0.070(8) 0.021(7) 0.084(10) 0.019(7) 0.028(8) 0.008(7)
C2 0.047(7) 0.038(8) 0.122(11) 0.044(8) 0.039(7) 0.003(6)
C3 0.087(9) 0.078(11) 0.088(11) 0.035(9) 0.035(8) 0.057(8)
C4 0.060(8) 0.075(11) 0.065(9) 0.018(8) 0.021(7) 0.024(8)
C5 0.081(8) 0.105(11) 0.084(9) 0.053(8) 0.044(7) 0.075(8)
C6 0.097(9) 0.096(11) 0.055(7) 0.046(7) 0.051(7) 0.068(8)
C7 0.032(5) 0.055(8) 0.019(5) 0.019(5) 0.006(4) 0.016(5)
C8 0.065(7) 0.040(8) 0.040(6) 0.016(6) 0.019(6) 0.026(6)
C9 0.018(5) 0.034(7) 0.057(7) 0.009(6) 0.007(5) 0.004(5)
C10 0.067(9) 0.041(9) 0.071(10) -0.001(8) 0.008(8) 0.018(7)
C11 0.030(6) 0.041(8) 0.068(8) 0.024(7) 0.010(6) 0.005(6)
C12 0.036(6) 0.040(8) 0.087(9) 0.018(7) 0.027(6) 0.008(6)
C13 0.020(6) 0.035(8) 0.094(11) 0.010(8) -0.011(7) -0.004(6)
C14 0.045(7) 0.046(9) 0.081(10) 0.014(8) -0.005(7) 0.012(7)
C15 0.017(5) 0.039(7) 0.049(7) 0.004(6) 0.005(5) 0.011(5)
C16 0.026(5) 0.048(8) 0.025(5) 0.001(6) -0.009(5) 0.007(5)
C17 0.043(7) 0.083(11) 0.047(7) 0.037(8) -0.022(6) 0.004(7)
C18 0.062(8) 0.132(14) 0.059(8) 0.062(9) 0.015(7) 0.044(9)
C19 0.053(7) 0.067(9) 0.064(8) 0.045(7) 0.023(6) 0.025(7)
C20 0.040(6) 0.073(9) 0.068(7) 0.058(7) 0.022(6) 0.017(6)
C21 0.019(5) 0.071(10) 0.048(7) 0.023(7) -0.008(5) -0.001(6)
C22 0.035(6) 0.056(9) 0.034(6) 0.027(6) -0.015(5) -0.012(6)
C23 0.031(6) 0.050(8) 0.043(6) 0.023(6) 0.011(5) -0.007(6)
C24 0.051(7) 0.077(11) 0.040(6) 0.011(7) 0.032(6) 0.003(7)
C25 0.053(8) 0.087(11) 0.077(9) 0.053(9) 0.022(7) 0.008(8)
C26 0.083(11) 0.103(14) 0.031(7) 0.024(8) 0.011(7) -0.002(10)
C27 0.041(6) 0.051(8) 0.040(6) 0.026(6) 0.024(5) 0.010(6)
C28 0.020(5) 0.041(8) 0.055(7) 0.017(6) 0.013(5) -0.001(5)
C29 0.018(5) 0.045(8) 0.064(8) 0.007(7) 0.007(5) 0.009(5)
C30 0.015(5) 0.033(7) 0.049(6) 0.022(5) 0.004(4) 0.000(5)
C31 0.027(5) 0.015(5) 0.031(5) 0.006(4) 0.011(4) 0.004(4)
C32 0.019(4) 0.033(6) 0.028(5) 0.010(5) 0.009(4) 0.006(4)
C33 0.040(6) 0.040(7) 0.030(6) 0.009(5) 0.010(5) 0.011(6)
C34 0.032(5) 0.023(6) 0.029(5) 0.008(4) 0.019(4) 0.007(5)
C35 0.032(5) 0.038(7) 0.058(7) 0.020(6) 0.024(5) 0.022(5)
C36 0.027(5) 0.014(5) 0.043(6) 0.011(5) 0.011(4) 0.008(4)
O1W 0.107(6) 0.123(9) 0.065(5) 0.043(6) 0.060(5) 0.080(6)
O2W 0.091(7) 0.136(11) 0.046(5) 0.036(6) 0.024(5) 0.046(7)
O9W 0.131(10) 0.144(13) 0.129(10) 0.076(9) 0.049(9) 0.045(9)
O3W 0.019(3) 0.014(4) 0.029(3) 0.011(3) -0.002(3) -0.003(3)
O4W 0.099(7) 0.092(8) 0.042(5) 0.026(5) 0.026(5) 0.042(6)
O5W 0.096(7) 0.110(10) 0.044(5) 0.014(6) 0.007(5) 0.037(7)
O6W 0.085(7) 0.074(8) 0.175(11) 0.061(8) 0.053(8) 0.023(6)
O7W 0.175(13) 0.096(11) 0.097(9) 0.038(8) 0.010(9) 0.024(10)
O8W 0.169(12) 0.085(10) 0.093(8) 0.027(8) 0.035(9) 0.040(9)
O10W 0.029(8) 0.058(11) 0.174(18) 0.088(11) 0.032(10) 0.016(8)
O11W 0.038(9) 0.031(9) 0.109(13) 0.056(9) 0.001(9) -0.032(8)
O12W 0.092(16) 0.090(17) 0.074(13) 0.045(13) -0.007(12) -0.040(14)

loop_
_atom_type_symbol
_atom_type_description
_atom_type_scat_dispersion_real
_atom_type_scat_dispersion_imag
_atom_type_scat_source
C C 0.0033 0.0016 'International Tables Vol C Tables 4.2.6.8 and 6.1.1.4'
H H 0.0000 0.0000 'International Tables Vol C Tables 4.2.6.8 and 6.1.1.4'
N N 0.0061 0.0033 'International Tables Vol C Tables 4.2.6.8 and 6.1.1.4'
O O 0.0106 0.0060 'International Tables Vol C Tables 4.2.6.8 and 6.1.1.4'
P P 0.1023 0.0942 'International Tables Vol C Tables 4.2.6.8 and 6.1.1.4'
Cu Cu 0.3201 1.2651 'International Tables Vol C Tables 4.2.6.8 and 6.1.1.4'
Er Er -0.2586 4.9576 'International Tables Vol C Tables 4.2.6.8 and 6.1.1.4'
W W -0.8490 6.8722 'International Tables Vol C Tables 4.2.6.8 and 6.1.1.4'

loop_
_geom_angle_atom_site_label_1
_geom_angle_atom_site_label_2
_geom_angle_atom_site_label_3
_geom_angle
_geom_angle_site_symmetry_1
_geom_angle_site_symmetry_3
O22 Er1 O31 72.4(2) . .
O22 Er1 O56 134.0(2) . .
O31 Er1 O56 75.0(2) . .
O22 Er1 O59 148.2(2) . .
O31 Er1 O59 137.8(2) . .
O56 Er1 O59 74.5(2) . .
O22 Er1 O15 75.0(2) . .
O31 Er1 O15 116.2(2) . .
O56 Er1 O15 150.09(19) . .
O59 Er1 O15 80.3(2) . .
O22 Er1 O65 72.5(2) . .
O31 Er1 O65 82.0(2) . .
O56 Er1 O65 71.5(2) . .
O59 Er1 O65 114.6(2) . .
O15 Er1 O65 135.2(2) . .
O22 Er1 O12 114.6(2) . .
O31 Er1 O12 73.8(2) . .
O56 Er1 O12 85.7(2) . .
O59 Er1 O12 75.4(2) . .
O15 Er1 O12 72.4(2) . .
O65 Er1 O12 150.4(2) . .
O22 Er1 O52 78.9(2) . .
O31 Er1 O52 145.72(19) . .
O56 Er1 O52 114.9(2) . .
O59 Er1 O52 74.8(2) . .
O15 Er1 O52 72.5(2) . .
O65 Er1 O52 71.64(19) . .
O12 Er1 O52 137.00(19) . .
O1 W1 O20 102.7(3) . .
O1 W1 O21 100.1(3) . .
O20 W1 O21 89.9(3) . .
O1 W1 O26 101.4(3) . .
O20 W1 O26 155.8(3) . .
O21 W1 O26 87.9(2) . .
O1 W1 O25 102.0(3) . .
O20 W1 O25 86.5(3) . .
O21 W1 O25 157.9(3) . .
O26 W1 O25 86.6(3) . .
O1 W1 O36 171.3(3) . .
O20 W1 O36 83.4(2) . .
O21 W1 O36 73.5(2) . .
O26 W1 O36 72.8(2) . .
O25 W1 O36 84.4(2) . .
O2 W2 O29 102.8(3) . .
O2 W2 O33 100.7(3) . .
O29 W2 O33 93.0(3) . .
O2 W2 O24 101.6(3) . .
O29 W2 O24 87.3(3) . .
O33 W2 O24 157.1(3) . .
O2 W2 O21 101.4(3) . .
O29 W2 O21 155.7(3) . .
O33 W2 O21 85.1(3) . .
O24 W2 O21 85.3(3) . .
O2 W2 O36 171.3(3) . .
O29 W2 O36 84.6(2) . .
O33 W2 O36 74.1(2) . .
O24 W2 O36 83.1(2) . .
O21 W2 O36 71.5(2) . .
O3 W3 O28 103.6(3) . .
O3 W3 O18 102.3(3) . .
O28 W3 O18 88.0(3) . .
O3 W3 O33 100.4(3) . .
O28 W3 O33 90.7(3) . .
O18 W3 O33 156.9(3) . .
O3 W3 O26 102.4(3) . .
O28 W3 O26 154.0(3) . .
O18 W3 O26 85.3(3) . .
O33 W3 O26 85.9(3) . .
O3 W3 O36 170.8(3) . .
O28 W3 O36 83.5(2) . .
O18 W3 O36 83.7(2) . .
O33 W3 O36 73.3(2) . .
O26 W3 O36 70.8(2) . .
O4 W4 O12 101.8(3) . .
O4 W4 O30 101.5(3) . .
O12 W4 O30 96.3(3) . .
O4 W4 O32 99.3(3) . .
O12 W4 O32 93.8(3) . .
O30 W4 O32 154.4(3) . .
O4 W4 O29 96.7(3) . .
O12 W4 O29 161.5(3) . .
O30 W4 O29 80.2(3) . .
O32 W4 O29 82.7(3) . .
O4 W4 O37 171.5(3) . .
O12 W4 O37 82.3(3) . .
O30 W4 O37 85.3(2) . .
O32 W4 O37 72.8(2) . .
O29 W4 O37 79.3(2) . .
O5 W5 O15 102.8(3) . .
O5 W5 O32 99.8(3) . .
O15 W5 O32 94.2(3) . .
O5 W5 O13 101.2(3) . .
O15 W5 O13 93.3(3) . .
O32 W5 O13 155.5(2) . .
O5 W5 O28 94.5(3) . .
O15 W5 O28 162.6(2) . .
O32 W5 O28 85.0(3) . .
O13 W5 O28 81.0(3) . .
O5 W5 O37 171.2(3) . .
O15 W5 O37 83.4(3) . .
O32 W5 O37 73.3(2) . .
O13 W5 O37 84.5(2) . .
O28 W5 O37 79.7(2) . .
O6 W6 O13 102.7(3) . .
O6 W6 O14 99.4(3) . .
O13 W6 O14 89.7(3) . .
O6 W6 O18 102.7(3) . .
O13 W6 O18 88.1(3) . .
O14 W6 O18 157.7(3) . .
O6 W6 O16 100.4(3) . .
O13 W6 O16 157.0(3) . .
O14 W6 O16 86.6(3) . .
O18 W6 O16 86.7(3) . .
O6 W6 O38 170.6(2) . .
O13 W6 O38 83.0(2) . .
O14 W6 O38 72.9(2) . .
O18 W6 O38 84.8(2) . .
O16 W6 O38 74.2(2) . .
O7 W7 O22 103.2(3) . .
O7 W7 O35 104.8(3) . .
O22 W7 O35 94.2(3) . .
O7 W7 O14 99.3(3) . .
O22 W7 O14 90.3(3) . .
O35 W7 O14 153.7(3) . .
O7 W7 O19 98.6(3) . .
O22 W7 O19 157.6(3) . .
O35 W7 O19 85.3(3) . .
O14 W7 O19 80.8(2) . .
O7 W7 O38 165.9(3) . .
O22 W7 O38 87.3(3) . .
O35 W7 O38 83.4(2) . .
O14 W7 O38 71.0(2) . .
O19 W7 O38 70.3(2) . .
O8 W8 O19 102.4(3) . .
O8 W8 O34 103.3(3) . .
O19 W8 O34 90.4(3) . .
O8 W8 O16 99.0(3) . .
O19 W8 O16 89.2(3) . .
O34 W8 O16 157.2(2) . .
O8 W8 O25 102.1(3) . .
O19 W8 O25 155.4(2) . .
O34 W8 O25 85.7(3) . .
O16 W8 O25 85.2(3) . .
O8 W8 O38 170.6(3) . .
O19 W8 O38 72.9(2) . .
O34 W8 O38 85.0(2) . .
O16 W8 O38 73.1(2) . .
O25 W8 O38 82.6(2) . .
O9 W9 O31 104.8(3) . .
O9 W9 O35 103.0(3) . .
O31 W9 O35 91.6(3) . .
O9 W9 O27 100.6(3) . .
O31 W9 O27 96.1(3) . .
O35 W9 O27 152.4(3) . .
O9 W9 O17 95.8(3) . .
O31 W9 O17 159.3(3) . .
O35 W9 O17 82.1(3) . .
O27 W9 O17 81.4(2) . .
O9 W9 O39 164.5(3) . .
O31 W9 O39 89.3(3) . .
O35 W9 O39 82.4(2) . .
O27 W9 O39 71.2(2) . .
O17 W9 O39 70.3(2) . .
O10 W10 O23 101.7(3) . .
O10 W10 O24 101.8(3) . .
O23 W10 O24 89.8(3) . .
O10 W10 O30 102.4(3) . .
O23 W10 O30 156.0(3) . .
O24 W10 O30 86.1(3) . .
O10 W10 O27 100.3(3) . .
O23 W10 O27 86.6(3) . .
O24 W10 O27 157.8(3) . .
O30 W10 O27 88.4(3) . .
O10 W10 O39 172.3(3) . .
O23 W10 O39 74.9(2) . .
O24 W10 O39 85.2(2) . .
O30 W10 O39 81.1(2) . .
O27 W10 O39 72.8(2) . .
O11 W11 O17 102.3(3) . .
O11 W11 O34 102.7(3) . .
O17 W11 O34 90.7(3) . .
O11 W11 O23 101.1(3) . .
O17 W11 O23 88.6(3) . .
O34 W11 O23 155.7(2) . .
O11 W11 O20 104.5(3) . .
O17 W11 O20 153.2(2) . .
O34 W11 O20 84.3(3) . .
O23 W11 O20 85.4(3) . .
O11 W11 O39 171.0(3) . .
O17 W11 O39 72.6(2) . .
O34 W11 O39 84.9(2) . .
O23 W11 O39 71.7(2) . .
O20 W11 O39 80.7(2) . .
O40 W12 O68 101.7(3) . .
O40 W12 O60 101.5(3) . .
O68 W12 O60 89.7(3) . .
O40 W12 O54 103.5(3) . .
O68 W12 O54 85.3(3) . .
O60 W12 O54 155.1(3) . .
O40 W12 O70 101.2(3) . .
O68 W12 O70 157.0(3) . .
O60 W12 O70 87.9(3) . .
O54 W12 O70 87.3(3) . .
O40 W12 O75 171.9(3) . .
O68 W12 O75 84.7(3) . .
O60 W12 O75 73.3(3) . .
O54 W12 O75 81.9(3) . .
O70 W12 O75 72.7(2) . .
O41 W13 O53 103.5(3) . .
O41 W13 O62 101.2(3) . .
O53 W13 O62 92.4(3) . .
O41 W13 O64 101.4(3) . .
O53 W13 O64 87.1(3) . .
O62 W13 O64 156.9(3) . .
O41 W13 O60 101.8(3) . .
O53 W13 O60 154.6(3) . .
O62 W13 O60 85.4(3) . .
O64 W13 O60 85.3(3) . .
O41 W13 O75 171.1(3) . .
O53 W13 O75 83.9(3) . .
O62 W13 O75 73.3(2) . .
O64 W13 O75 83.7(2) . .
O60 W13 O75 71.2(2) . .
O42 W14 O52 102.8(3) . .
O42 W14 O51 99.8(3) . .
O52 W14 O51 93.7(3) . .
O42 W14 O67 100.5(3) . .
O52 W14 O67 93.9(3) . .
O51 W14 O67 156.2(3) . .
O42 W14 O53 95.7(3) . .
O52 W14 O53 161.6(3) . .
O51 W14 O53 83.1(3) . .
O67 W14 O53 82.5(3) . .
O42 W14 O76 171.6(2) . .
O52 W14 O76 82.3(3) . .
O51 W14 O76 86.4(2) . .
O67 W14 O76 72.3(2) . .
O53 W14 O76 79.4(2) . .
O43 W15 O55 104.6(3) . .
O43 W15 O74 101.3(3) . .
O55 W15 O74 89.3(3) . .
O43 W15 O62 100.0(3) . .
O55 W15 O62 89.6(3) . .
O74 W15 O62 158.3(2) . .
O43 W15 O70 100.3(3) . .
O55 W15 O70 155.1(2) . .
O74 W15 O70 87.4(3) . .
O62 W15 O70 84.5(3) . .
O43 W15 O75 169.8(3) . .
O55 W15 O75 83.8(2) . .
O74 W15 O75 84.5(2) . .
O62 W15 O75 73.8(2) . .
O70 W15 O75 71.3(2) . .
O44 W16 O59 101.8(3) . .
O44 W16 O73 101.1(3) . .
O59 W16 O73 94.8(3) . .
O44 W16 O67 99.3(3) . .
O59 W16 O67 93.8(3) . .
O73 W16 O67 155.7(3) . .
O44 W16 O55 94.8(3) . .
O59 W16 O55 163.4(3) . .
O73 W16 O55 81.1(3) . .
O67 W16 O55 84.2(3) . .
O44 W16 O76 170.9(3) . .
O59 W16 O76 83.6(3) . .
O73 W16 O76 85.6(2) . .
O67 W16 O76 72.8(2) . .
O55 W16 O76 80.0(2) . .
O45 W17 O71 103.3(3) . .
O45 W17 O69 101.2(3) . .
O71 W17 O69 88.8(3) . .
O45 W17 O73 103.4(3) . .
O71 W17 O73 90.6(3) . .
O69 W17 O73 154.9(3) . .
O45 W17 O74 100.4(3) . .
O71 W17 O74 156.3(3) . .
O69 W17 O74 86.3(3) . .
O73 W17 O74 84.2(3) . .
O45 W17 O77 174.1(3) . .
O71 W17 O77 72.6(2) . .
O69 W17 O77 74.8(2) . .
O73 W17 O77 81.0(2) . .
O74 W17 O77 83.7(2) . .
O46 W18 O56 104.5(3) . .
O46 W18 O63 103.6(3) . .
O56 W18 O63 94.4(3) . .
O46 W18 O71 100.5(3) . .
O56 W18 O71 92.1(3) . .
O63 W18 O71 152.6(3) . .
O46 W18 O72 96.8(3) . .
O56 W18 O72 158.5(3) . .
O63 W18 O72 83.8(3) . .
O71 W18 O72 80.6(3) . .
O46 W18 O77 164.4(3) . .
O56 W18 O77 89.0(3) . .
O63 W18 O77 82.8(2) . .
O71 W18 O77 70.7(2) . .
O72 W18 O77 69.5(2) . .
O47 W19 O72 103.9(3) . .
O47 W19 O54 102.9(3) . .
O72 W19 O54 153.2(3) . .
O47 W19 O69 101.0(3) . .
O72 W19 O69 89.3(3) . .
O54 W19 O69 86.6(3) . .
O47 W19 O58 100.9(3) . .
O72 W19 O58 90.7(3) . .
O54 W19 O58 83.3(3) . .
O69 W19 O58 157.4(3) . .
O47 W19 O77 172.5(3) . .
O72 W19 O77 72.3(2) . .
O54 W19 O77 81.3(3) . .
O69 W19 O77 72.9(2) . .
O58 W19 O77 85.7(2) . .
O48 W20 O65 105.0(3) . .
O48 W20 O63 103.4(3) . .
O65 W20 O63 92.3(3) . .
O48 W20 O61 100.5(3) . .
O65 W20 O61 93.0(3) . .
O63 W20 O61 153.2(3) . .
O48 W20 O66 96.2(3) . .
O65 W20 O66 158.7(3) . .
O63 W20 O66 84.1(3) . .
O61 W20 O66 81.5(3) . .
O48 W20 O78 164.9(3) . .
O65 W20 O78 88.4(2) . .
O63 W20 O78 82.4(2) . .
O61 W20 O78 71.4(2) . .
O66 W20 O78 70.3(2) . .
O49 W21 O64 101.7(3) . .
O49 W21 O57 101.1(3) . .
O64 W21 O57 90.6(3) . .
O49 W21 O61 101.5(3) . .
O64 W21 O61 156.4(3) . .
O57 W21 O61 88.8(3) . .
O49 W21 O51 103.1(3) . .
O64 W21 O51 84.9(3) . .
O57 W21 O51 155.8(3) . .
O61 W21 O51 86.0(3) . .
O49 W21 O78 172.7(2) . .
O64 W21 O78 84.7(2) . .
O57 W21 O78 75.1(2) . .
O61 W21 O78 72.4(2) . .
O51 W21 O78 80.8(2) . .
O50 W22 O66 102.4(3) . .
O50 W22 O58 102.4(3) . .
O66 W22 O58 92.5(3) . .
O50 W22 O68 103.9(3) . .
O66 W22 O68 153.5(3) . .
O58 W22 O68 84.9(3) . .
O50 W22 O57 100.1(3) . .
O66 W22 O57 87.8(3) . .
O58 W22 O57 156.8(3) . .
O68 W22 O57 84.6(3) . .
O50 W22 O78 170.9(3) . .
O66 W22 O78 72.5(2) . .
O58 W22 O78 85.5(2) . .
O68 W22 O78 81.0(2) . .
O57 W22 O78 72.6(2) . .
O37 P1 O39 111.0(4) . .
O37 P1 O36 109.2(3) . .
O39 P1 O36 108.5(4) . .
O37 P1 O38 111.7(3) . .
O39 P1 O38 108.0(3) . .
O36 P1 O38 108.2(4) . .
O76 P2 O78 111.7(4) . .
O76 P2 O77 110.5(4) . .
O78 P2 O77 108.7(3) . .
O76 P2 O75 108.6(3) . .
O78 P2 O75 108.5(4) . .
O77 P2 O75 108.7(3) . .
N2 Cu1 N2 179.999(1) 2_565 .
N2 Cu1 N1 83.1(4) 2_565 2_565
N2 Cu1 N1 96.9(4) . 2_565
N2 Cu1 N1 96.9(4) 2_565 .
N2 Cu1 N1 83.1(4) . .
N1 Cu1 N1 179.998(1) 2_565 .
N5 Cu2 N6 83.8(4) . .
N5 Cu2 N4 97.0(4) . .
N6 Cu2 N4 178.3(4) . .
N5 Cu2 N3 178.9(4) . .
N6 Cu2 N3 95.1(4) . .
N4 Cu2 N3 84.0(4) . .
N10 Cu3 N7 96.0(4) . .
N10 Cu3 N9 84.7(4) . .
N7 Cu3 N9 179.0(4) . .
N10 Cu3 N8 174.8(4) . .
N7 Cu3 N8 84.8(4) . .
N9 Cu3 N8 94.4(4) . .
N12 Cu4 N13 97.6(4) . .
N12 Cu4 N14 177.8(4) . .
N13 Cu4 N14 83.6(4) . .
N12 Cu4 N11 81.0(4) . .
N13 Cu4 N11 169.0(4) . .
N14 Cu4 N11 97.5(4) . .
N12 Cu4 O1W 84.8(4) . .
N13 Cu4 O1W 93.4(4) . .
N14 Cu4 O1W 97.0(4) . .
N11 Cu4 O1W 97.4(4) . .
N15 Cu5 N15 179.998(1) . 2_656
N15 Cu5 N16 95.6(4) . 2_656
N15 Cu5 N16 84.4(4) 2_656 2_656
N15 Cu5 N16 84.4(4) . .
N15 Cu5 N16 95.6(4) 2_656 .
N16 Cu5 N16 180.000(3) 2_656 .
N17 Cu6 N20 96.2(4) . .
N17 Cu6 N19 175.1(4) . .
N20 Cu6 N19 82.2(3) . .
N17 Cu6 N18 84.7(4) . .
N20 Cu6 N18 172.9(4) . .
N19 Cu6 N18 97.5(4) . .
W4 O12 Er1 141.3(3) . .
W6 O13 W5 153.3(4) . .
W6 O14 W7 125.5(3) . .
W5 O15 Er1 140.4(3) . .
W6 O16 W8 123.6(3) . .
W11 O17 W9 126.9(3) . .
W6 O18 W3 147.8(4) . .
W8 O19 W7 126.8(3) . .
W1 O20 W11 152.9(4) . .
W1 O21 W2 124.0(3) . .
W7 O22 Er1 154.6(3) . .
W10 O23 W11 125.7(3) . .
W10 O24 W2 148.9(4) . .
W1 O25 W8 149.2(4) . .
W1 O26 W3 125.5(3) . .
W10 O27 W9 125.7(3) . .
W3 O28 W5 152.5(3) . .
W2 O29 W4 151.7(3) . .
W10 O30 W4 155.9(4) . .
W9 O31 Er1 159.0(4) . .
W5 O32 W4 119.6(3) . .
W2 O33 W3 124.1(3) . .
W11 O34 W8 152.5(4) . .
W7 O35 W9 143.1(3) . .
P1 O36 W1 128.2(3) . .
P1 O36 W2 123.8(3) . .
W1 O36 W2 90.9(2) . .
P1 O36 W3 123.6(3) . .
W1 O36 W3 90.7(2) . .
W2 O36 W3 88.31(19) . .
P1 O37 W5 130.3(4) . .
P1 O37 W4 129.1(4) . .
W5 O37 W4 91.16(18) . .
P1 O38 W6 125.0(3) . .
P1 O38 W7 123.9(4) . .
W6 O38 W7 90.4(2) . .
P1 O38 W8 127.5(3) . .
W6 O38 W8 88.77(19) . .
W7 O38 W8 89.98(18) . .
P1 O39 W10 126.2(3) . .
P1 O39 W9 124.8(4) . .
W10 O39 W9 90.3(2) . .
P1 O39 W11 126.3(4) . .
W10 O39 W11 87.52(19) . .
W9 O39 W11 90.08(18) . .
W14 O51 W21 153.5(4) . .
W14 O52 Er1 141.2(3) . .
W13 O53 W14 151.2(3) . .
W12 O54 W19 153.7(4) . .
W15 O55 W16 150.0(3) . .
W18 O56 Er1 156.6(3) . .
W21 O57 W22 125.1(3) . .
W22 O58 W19 152.3(3) . .
W16 O59 Er1 140.4(3) . .
W12 O60 W13 124.8(4) . .
W21 O61 W20 126.3(3) . .
W13 O62 W15 123.5(3) . .
W18 O63 W20 143.1(3) . .
W21 O64 W13 150.9(4) . .
W20 O65 Er1 157.8(3) . .
W22 O66 W20 127.2(3) . .
W14 O67 W16 120.2(3) . .
W12 O68 W22 151.8(4) . .
W17 O69 W19 124.7(3) . .
W12 O70 W15 124.4(3) . .
W17 O71 W18 126.7(3) . .
W19 O72 W18 127.3(3) . .
W16 O73 W17 156.4(4) . .
W15 O74 W17 149.3(4) . .
P2 O75 W12 127.9(3) . .
P2 O75 W15 123.5(3) . .
W12 O75 W15 91.5(2) . .
P2 O75 W13 123.2(3) . .
W12 O75 W13 90.6(2) . .
W15 O75 W13 89.18(18) . .
P2 O76 W16 129.7(3) . .
P2 O76 W14 128.4(4) . .
W16 O76 W14 92.2(2) . .
P2 O77 W17 126.9(3) . .
P2 O77 W18 124.7(3) . .
W17 O77 W18 89.9(2) . .
P2 O77 W19 125.6(4) . .
W17 O77 W19 87.2(2) . .
W18 O77 W19 90.91(19) . .
P2 O78 W21 126.9(3) . .
P2 O78 W20 124.4(4) . .
W21 O78 W20 89.9(2) . .
P2 O78 W22 126.7(4) . .
W21 O78 W22 86.96(19) . .
W20 O78 W22 90.03(17) . .
C1 N1 Cu1 108.3(7) . .
C1 N1 H1C 110.0 . .
Cu1 N1 H1C 110.0 . .
C1 N1 H1D 110.0 . .
Cu1 N1 H1D 110.0 . .
H1C N1 H1D 108.4 . .
C2 N2 Cu1 112.3(7) . .
C2 N2 H2C 109.1 . .
Cu1 N2 H2C 109.1 . .
C2 N2 H2D 109.1 . .
Cu1 N2 H2D 109.1 . .
H2C N2 H2D 107.9 . .
C3 N3 Cu2 109.4(8) . .
C3 N3 H3C 109.8 . .
Cu2 N3 H3C 109.8 . .
C3 N3 H3D 109.8 . .
Cu2 N3 H3D 109.8 . .
H3C N3 H3D 108.2 . .
C4 N4 Cu2 107.4(8) . .
C4 N4 H4C 110.2 . .
Cu2 N4 H4C 110.2 . .
C4 N4 H4D 110.2 . .
Cu2 N4 H4D 110.2 . .
H4C N4 H4D 108.5 . .
C5 N5 Cu2 108.7(7) . .
C5 N5 H5C 110.0 . .
Cu2 N5 H5C 110.0 . .
C5 N5 H5D 110.0 . .
Cu2 N5 H5D 110.0 . .
H5C N5 H5D 108.3 . .
C6 N6 Cu2 110.7(7) . .
C6 N6 H6C 109.5 . .
Cu2 N6 H6C 109.5 . .
C6 N6 H6D 109.5 . .
Cu2 N6 H6D 109.5 . .
H6C N6 H6D 108.1 . .
C8 N7 Cu3 109.4(8) . .
C8 N7 H7C 109.8 . .
Cu3 N7 H7C 109.8 . .
C8 N7 H7D 109.8 . .
Cu3 N7 H7D 109.8 . .
H7C N7 H7D 108.2 . .
C7 N8 Cu3 106.7(7) . .
C7 N8 H8C 110.4 . .
Cu3 N8 H8C 110.4 . .
C7 N8 H8D 110.4 . .
Cu3 N8 H8D 110.4 . .
H8C N8 H8D 108.6 . .
C9 N9 Cu3 111.4(7) . .
C9 N9 H9C 109.3 . .
Cu3 N9 H9C 109.3 . .
C9 N9 H9D 109.3 . .
Cu3 N9 H9D 109.3 . .
H9C N9 H9D 108.0 . .
C10 N10 Cu3 106.1(8) . .
C10 N10 H10C 110.5 . .
Cu3 N10 H10C 110.5 . .
C10 N10 H10D 110.5 . .
Cu3 N10 H10D 110.5 . .
H10C N10 H10D 108.7 . .
C15 N11 C11 117.3(10) . .
C15 N11 Cu4 115.3(8) . .
C11 N11 Cu4 127.5(7) . .
C20 N12 C16 118.4(11) . .
C20 N12 Cu4 125.6(8) . .
C16 N12 Cu4 115.2(8) . .
C21 N13 Cu4 110.7(8) . .
C21 N13 H13B 109.5 . .
Cu4 N13 H13B 109.5 . .
C21 N13 H13C 109.5 . .
Cu4 N13 H13C 109.5 . .
H13B N13 H13C 108.1 . .
C22 N14 Cu4 109.6(8) . .
C22 N14 H14B 109.8 . .
Cu4 N14 H14B 109.8 . .
C22 N14 H14C 109.8 . .
Cu4 N14 H14C 109.8 . .
H14B N14 H14C 108.2 . .
C23 N15 Cu5 107.9(7) . .
C23 N15 H15A 110.1 . .
Cu5 N15 H15A 110.1 . .
C23 N15 H15B 110.1 . .
Cu5 N15 H15B 110.1 . .
H15A N15 H15B 108.4 . .
C24 N16 Cu5 108.3(8) . .
C24 N16 H16A 110.0 . .
Cu5 N16 H16A 110.0 . .
C24 N16 H16B 110.0 . .
Cu5 N16 H16B 110.0 . .
H16A N16 H16B 108.4 . .
C26 N17 Cu6 107.6(7) . .
C26 N17 H17B 110.2 . .
Cu6 N17 H17B 110.2 . .
C26 N17 H17C 110.2 . .
Cu6 N17 H17C 110.2 . .
H17B N17 H17C 108.5 . .
C25 N18 Cu6 112.0(8) . .
C25 N18 H18B 109.2 . .
Cu6 N18 H18B 109.2 . .
C25 N18 H18C 109.2 . .
Cu6 N18 H18C 109.2 . .
H18B N18 H18C 107.9 . .
C27 N19 C31 114.9(9) . .
C27 N19 Cu6 130.1(8) . .
C31 N19 Cu6 114.3(6) . .
C36 N20 C32 117.3(9) . .
C36 N20 Cu6 128.3(7) . .
C32 N20 Cu6 114.3(6) . .
C2 C1 N1 112.7(10) . .
C2 C1 H1A 109.1 . .
N1 C1 H1A 109.1 . .
C2 C1 H1B 109.1 . .
N1 C1 H1B 109.1 . .
H1A C1 H1B 107.8 . .
C1 C2 N2 112.1(12) . .
C1 C2 H2A 109.2 . .
N2 C2 H2A 109.2 . .
C1 C2 H2B 109.2 . .
N2 C2 H2B 109.2 . .
H2A C2 H2B 107.9 . .
C4 C3 N3 109.7(13) . .
C4 C3 H3A 109.7 . .
N3 C3 H3A 109.7 . .
C4 C3 H3B 109.7 . .
N3 C3 H3B 109.7 . .
H3A C3 H3B 108.2 . .
N4 C4 C3 108.6(11) . .
N4 C4 H4A 110.0 . .
C3 C4 H4A 110.0 . .
N4 C4 H4B 110.0 . .
C3 C4 H4B 110.0 . .
H4A C4 H4B 108.3 . .
C6 C5 N5 110.8(12) . .
C6 C5 H5A 109.5 . .
N5 C5 H5A 109.5 . .
C6 C5 H5B 109.5 . .
N5 C5 H5B 109.5 . .
H5A C5 H5B 108.1 . .
N6 C6 C5 109.8(12) . .
N6 C6 H6A 109.7 . .
C5 C6 H6A 109.7 . .
N6 C6 H6B 109.7 . .
C5 C6 H6B 109.7 . .
H6A C6 H6B 108.2 . .
N8 C7 C8 110.7(8) . .
N8 C7 H7A 109.5 . .
C8 C7 H7A 109.5 . .
N8 C7 H7B 109.5 . .
C8 C7 H7B 109.5 . .
H7A C7 H7B 108.1 . .
N7 C8 C7 107.3(10) . .
N7 C8 H8A 110.3 . .
C7 C8 H8A 110.3 . .
N7 C8 H8B 110.3 . .
C7 C8 H8B 110.3 . .
H8A C8 H8B 108.5 . .
C10 C9 N9 106.6(10) . .
C10 C9 H9A 110.4 . .
N9 C9 H9A 110.4 . .
C10 C9 H9B 110.4 . .
N9 C9 H9B 110.4 . .
H9A C9 H9B 108.6 . .
C9 C10 N10 109.2(10) . .
C9 C10 H10A 109.8 . .
N10 C10 H10A 109.8 . .
C9 C10 H10B 109.8 . .
N10 C10 H10B 109.8 . .
H10A C10 H10B 108.3 . .
N11 C11 C12 120.9(12) . .
N11 C11 H11A 119.6 . .
C12 C11 H11A 119.6 . .
C13 C12 C11 121.0(15) . .
C13 C12 H12A 119.5 . .
C11 C12 H12A 119.5 . .
C12 C13 C14 119.7(12) . .
C12 C13 H13A 120.1 . .
C14 C13 H13A 120.1 . .
C15 C14 C13 118.5(13) . .
C15 C14 H14A 120.8 . .
C13 C14 H14A 120.8 . .
N11 C15 C14 122.6(13) . .
N11 C15 C16 113.0(9) . .
C14 C15 C16 124.2(12) . .
N12 C16 C17 123.4(13) . .
N12 C16 C15 115.0(10) . .
C17 C16 C15 121.6(11) . .
C18 C17 C16 117.7(12) . .
C18 C17 H17A 121.2 . .
C16 C17 H17A 121.2 . .
C17 C18 C19 120.1(13) . .
C17 C18 H18A 119.9 . .
C19 C18 H18A 119.9 . .
C20 C19 C18 116.9(14) . .
C20 C19 H19A 121.5 . .
C18 C19 H19A 121.5 . .
N12 C20 C19 123.5(12) . .
N12 C20 H20A 118.3 . .
C19 C20 H20A 118.3 . .
N13 C21 C22 107.0(9) . .
N13 C21 H21A 110.3 . .
C22 C21 H21A 110.3 . .
N13 C21 H21B 110.3 . .
C22 C21 H21B 110.3 . .
H21A C21 H21B 108.6 . .
N14 C22 C21 106.2(8) . .
N14 C22 H22A 110.5 . .
C21 C22 H22A 110.5 . .
N14 C22 H22B 110.5 . .
C21 C22 H22B 110.5 . .
H22A C22 H22B 108.7 . .
C24 C23 N15 107.7(9) . .
C24 C23 H23A 110.2 . .
N15 C23 H23A 110.2 . .
C24 C23 H23B 110.2 . .
N15 C23 H23B 110.2 . .
H23A C23 H23B 108.5 . .
C23 C24 N16 111.1(10) . .
C23 C24 H24A 109.4 . .
N16 C24 H24A 109.4 . .
C23 C24 H24B 109.4 . .
N16 C24 H24B 109.4 . .
H24A C24 H24B 108.0 . .
N18 C25 C26 106.6(13) . .
N18 C25 H25A 110.4 . .
C26 C25 H25A 110.4 . .
N18 C25 H25B 110.4 . .
C26 C25 H25B 110.4 . .
H25A C25 H25B 108.6 . .
N17 C26 C25 111.1(11) . .
N17 C26 H26A 109.4 . .
C25 C26 H26A 109.4 . .
N17 C26 H26B 109.4 . .
C25 C26 H26B 109.4 . .
H26A C26 H26B 108.0 . .
C28 C27 N19 125.1(12) . .
C28 C27 H27A 117.4 . .
N19 C27 H27A 117.4 . .
C27 C28 C29 119.4(10) . .
C27 C28 H28A 120.3 . .
C29 C28 H28A 120.3 . .
C30 C29 C28 118.0(11) . .
C30 C29 H29A 121.0 . .
C28 C29 H29A 121.0 . .
C29 C30 C31 118.6(12) . .
C29 C30 H30A 120.7 . .
C31 C30 H30A 120.7 . .
N19 C31 C30 124.0(9) . .
N19 C31 C32 114.3(9) . .
C30 C31 C32 121.6(10) . .
C33 C32 N20 121.9(9) . .
C33 C32 C31 124.3(9) . .
N20 C32 C31 113.8(9) . .
C32 C33 C34 120.3(10) . .
C32 C33 H33A 119.8 . .
C34 C33 H33A 119.8 . .
C35 C34 C33 117.8(11) . .
C35 C34 H34A 121.1 . .
C33 C34 H34A 121.1 . .
C34 C35 C36 120.3(10) . .
C34 C35 H35A 119.9 . .
C36 C35 H35A 119.9 . .
N20 C36 C35 122.4(10) . .
N20 C36 H36A 118.8 . .
C35 C36 H36A 118.8 . .

loop_
_geom_bond_atom_site_label_1
_geom_bond_atom_site_label_2
_geom_bond_distance
_geom_bond_site_symmetry_2
Er1 O22 2.316(6) .
Er1 O31 2.330(6) .
Er1 O56 2.361(7) .
Er1 O59 2.362(6) .
Er1 O15 2.382(6) .
Er1 O65 2.384(6) .
Er1 O12 2.387(6) .
Er1 O52 2.389(6) .
W1 O1 1.735(7) .
W1 O20 1.890(6) .
W1 O21 1.920(6) .
W1 O26 1.923(6) .
W1 O25 1.928(6) .
W1 O36 2.390(6) .
W2 O2 1.709(7) .
W2 O29 1.830(6) .
W2 O33 1.918(6) .
W2 O24 1.937(6) .
W2 O21 1.977(6) .
W2 O36 2.439(6) .
W3 O3 1.706(7) .
W3 O28 1.840(6) .
W3 O18 1.925(6) .
W3 O33 1.942(6) .
W3 O26 1.955(6) .
W3 O36 2.457(6) .
W4 O4 1.728(6) .
W4 O12 1.768(7) .
W4 O30 1.913(6) .
W4 O32 1.944(6) .
W4 O29 2.080(7) .
W4 O37 2.347(6) .
W5 O5 1.740(6) .
W5 O15 1.758(7) .
W5 O32 1.928(6) .
W5 O13 1.969(5) .
W5 O28 2.074(7) .
W5 O37 2.338(5) .
W6 O6 1.716(6) .
W6 O13 1.882(5) .
W6 O14 1.907(6) .
W6 O18 1.907(7) .
W6 O16 1.938(6) .
W6 O38 2.422(6) .
W7 O7 1.710(7) .
W7 O22 1.773(6) .
W7 O35 1.901(6) .
W7 O14 1.985(6) .
W7 O19 2.040(6) .
W7 O38 2.454(7) .
W8 O8 1.714(6) .
W8 O19 1.847(7) .
W8 O34 1.910(6) .
W8 O16 1.941(6) .
W8 O25 1.940(7) .
W8 O38 2.464(5) .
W9 O9 1.700(7) .
W9 O31 1.747(6) .
W9 O35 1.924(6) .
W9 O27 1.957(6) .
W9 O17 2.080(6) .
W9 O39 2.457(7) .
W10 O10 1.718(6) .
W10 O23 1.882(6) .
W10 O24 1.884(7) .
W10 O30 1.902(6) .
W10 O27 1.923(7) .
W10 O39 2.414(6) .
W11 O11 1.706(7) .
W11 O17 1.844(8) .
W11 O34 1.909(6) .
W11 O23 1.944(6) .
W11 O20 1.947(7) .
W11 O39 2.506(6) .
W12 O40 1.718(8) .
W12 O68 1.876(6) .
W12 O60 1.915(6) .
W12 O54 1.919(7) .
W12 O70 1.929(6) .
W12 O75 2.382(7) .
W13 O41 1.709(6) .
W13 O53 1.839(7) .
W13 O62 1.936(6) .
W13 O64 1.941(6) .
W13 O60 1.959(7) .
W13 O75 2.445(6) .
W14 O42 1.724(7) .
W14 O52 1.769(6) .
W14 O51 1.909(6) .
W14 O67 1.937(5) .
W14 O53 2.044(7) .
W14 O76 2.345(6) .
W15 O43 1.721(6) .
W15 O55 1.856(7) .
W15 O74 1.889(6) .
W15 O62 1.941(6) .
W15 O70 1.960(7) .
W15 O75 2.420(5) .
W16 O44 1.716(6) .
W16 O59 1.767(7) .
W16 O73 1.918(6) .
W16 O67 1.941(6) .
W16 O55 2.050(7) .
W16 O76 2.320(5) .
W17 O45 1.738(6) .
W17 O71 1.867(6) .
W17 O69 1.903(6) .
W17 O73 1.921(6) .
W17 O74 1.942(7) .
W17 O77 2.433(6) .
W18 O46 1.710(7) .
W18 O56 1.752(7) .
W18 O63 1.906(6) .
W18 O71 1.985(6) .
W18 O72 2.100(7) .
W18 O77 2.439(6) .
W19 O47 1.714(7) .
W19 O72 1.820(7) .
W19 O54 1.924(7) .
W19 O69 1.933(6) .
W19 O58 1.936(6) .
W19 O77 2.494(6) .
W20 O48 1.690(6) .
W20 O65 1.764(6) .
W20 O63 1.923(6) .
W20 O61 1.964(6) .
W20 O66 2.078(7) .
W20 O78 2.454(6) .
W21 O49 1.718(7) .
W21 O64 1.892(6) .
W21 O57 1.891(6) .
W21 O61 1.914(6) .
W21 O51 1.942(6) .
W21 O78 2.445(6) .
W22 O50 1.689(7) .
W22 O66 1.841(7) .
W22 O58 1.884(7) .
W22 O68 1.951(6) .
W22 O57 1.952(6) .
W22 O78 2.510(6) .
P1 O37 1.511(6) .
P1 O39 1.541(6) .
P1 O36 1.542(7) .
P1 O38 1.552(6) .
P2 O76 1.518(7) .
P2 O78 1.527(6) .
P2 O77 1.548(6) .
P2 O75 1.568(7) .
Cu1 N2 2.023(9) 2_565
Cu1 N2 2.023(9) .
Cu1 N1 2.034(9) 2_565
Cu1 N1 2.034(9) .
Cu2 N5 1.988(10) .
Cu2 N6 2.022(10) .
Cu2 N4 2.024(9) .
Cu2 N3 2.033(9) .
Cu3 N10 1.996(8) .
Cu3 N7 2.015(10) .
Cu3 N9 2.020(9) .
Cu3 N8 2.033(8) .
Cu4 N12 2.009(10) .
Cu4 N13 2.017(8) .
Cu4 N14 2.023(10) .
Cu4 N11 2.026(8) .
Cu4 O1W 2.314(9) .
Cu5 N15 2.003(9) .
Cu5 N15 2.003(9) 2_656
Cu5 N16 2.031(9) 2_656
Cu5 N16 2.031(9) .
Cu6 N17 1.994(8) .
Cu6 N20 2.000(8) .
Cu6 N19 2.004(8) .
Cu6 N18 2.011(10) .
N1 C1 1.463(15) .
N1 H1C 0.9000 .
N1 H1D 0.9000 .
N2 C2 1.465(16) .
N2 H2C 0.9000 .
N2 H2D 0.9000 .
N3 C3 1.491(18) .
N3 H3C 0.9000 .
N3 H3D 0.9000 .
N4 C4 1.463(16) .
N4 H4C 0.9000 .
N4 H4D 0.9000 .
N5 C5 1.471(16) .
N5 H5C 0.9000 .
N5 H5D 0.9000 .
N6 C6 1.445(15) .
N6 H6C 0.9000 .
N6 H6D 0.9000 .
N7 C8 1.455(14) .
N7 H7C 0.9000 .
N7 H7D 0.9000 .
N8 C7 1.465(14) .
N8 H8C 0.9000 .
N8 H8D 0.9000 .
N9 C9 1.490(12) .
N9 H9C 0.9000 .
N9 H9D 0.9000 .
N10 C10 1.530(18) .
N10 H10C 0.9000 .
N10 H10D 0.9000 .
N11 C15 1.349(14) .
N11 C11 1.359(17) .
N12 C20 1.310(16) .
N12 C16 1.332(13) .
N13 C21 1.478(15) .
N13 H13B 0.9000 .
N13 H13C 0.9000 .
N14 C22 1.467(13) .
N14 H14B 0.9000 .
N14 H14C 0.9000 .
N15 C23 1.491(14) .
N15 H15A 0.9000 .
N15 H15B 0.9000 .
N16 C24 1.469(17) .
N16 H16A 0.9000 .
N16 H16B 0.9000 .
N17 C26 1.466(17) .
N17 H17B 0.9000 .
N17 H17C 0.9000 .
N18 C25 1.450(16) .
N18 H18B 0.9000 .
N18 H18C 0.9000 .
N19 C27 1.349(13) .
N19 C31 1.365(14) .
N20 C36 1.328(12) .
N20 C32 1.381(12) .
C1 C2 1.458(19) .
C1 H1A 0.9700 .
C1 H1B 0.9700 .
C2 H2A 0.9700 .
C2 H2B 0.9700 .
C3 C4 1.487(18) .
C3 H3A 0.9700 .
C3 H3B 0.9700 .
C4 H4A 0.9700 .
C4 H4B 0.9700 .
C5 C6 1.46(2) .
C5 H5A 0.9700 .
C5 H5B 0.9700 .
C6 H6A 0.9700 .
C6 H6B 0.9700 .
C7 C8 1.502(17) .
C7 H7A 0.9700 .
C7 H7B 0.9700 .
C8 H8A 0.9700 .
C8 H8B 0.9700 .
C9 C10 1.485(18) .
C9 H9A 0.9700 .
C9 H9B 0.9700 .
C10 H10A 0.9700 .
C10 H10B 0.9700 .
C11 C12 1.375(16) .
C11 H11A 0.9300 .
C12 C13 1.308(18) .
C12 H12A 0.9300 .
C13 C14 1.39(2) .
C13 H13A 0.9300 .
C14 C15 1.354(16) .
C14 H14A 0.9300 .
C15 C16 1.525(19) .
C16 C17 1.388(17) .
C17 C18 1.35(2) .
C17 H17A 0.9300 .
C18 C19 1.416(18) .
C18 H18A 0.9300 .
C19 C20 1.381(17) .
C19 H19A 0.9300 .
C20 H20A 0.9300 .
C21 C22 1.552(18) .
C21 H21A 0.9700 .
C21 H21B 0.9700 .
C22 H22A 0.9700 .
C22 H22B 0.9700 .
C23 C24 1.459(17) .
C23 H23A 0.9700 .
C23 H23B 0.9700 .
C24 H24A 0.9700 .
C24 H24B 0.9700 .
C25 C26 1.52(2) .
C25 H25A 0.9700 .
C25 H25B 0.9700 .
C26 H26A 0.9700 .
C26 H26B 0.9700 .
C27 C28 1.326(15) .
C27 H27A 0.9300 .
C28 C29 1.406(19) .
C28 H28A 0.9300 .
C29 C30 1.373(14) .
C29 H29A 0.9300 .
C30 C31 1.375(14) .
C30 H30A 0.9300 .
C31 C32 1.502(13) .
C32 C33 1.359(16) .
C33 C34 1.405(14) .
C33 H33A 0.9300 .
C34 C35 1.339(14) .
C34 H34A 0.9300 .
C35 C36 1.412(16) .
C35 H35A 0.9300 .
C36 H36A 0.9300 .
